data_4343551
loop_
_publ_author_name
'Vologzhanina, Anna V.'
'Belov, Alexander S.'
'Novikov, Valentin V.'
'Dolganov, Alexander V.'
'Romanenko, Galina V.'
'Ovcharenko, Victor I.'
'Korlyukov, Alexander A.'
'Buzin, Mikhail I.'
'Voloshin, Yan Z.'

_publ_section_title
;
 Synthesis and Temperature-Induced Structural Phase and Spin Transitions
 in Hexadecylboron-Capped Cobalt(II) Hexachloroclathrochelate and Its
 Diamagnetic Iron(II)-Encapsulating Analogue.
;
_journal_issue 12
_journal_name_full 'Inorganic chemistry'
_journal_page_first 5827
_journal_page_last 5838
_journal_paper_doi 10.1021/acs.inorgchem.5b00546
_journal_volume 54
_journal_year 2015
_chemical_formula_moiety 'C38 H66 B2 Cl6 Co N6 O6'
_chemical_formula_sum 'C38 H66 B2 Cl6 Co N6 O6'
_chemical_formula_weight 996.22
_chemical_name_systematic
;
 ? 
;
_space_group_IT_number 15
_symmetry_cell_setting monoclinic
_symmetry_space_group_name_Hall '-C 2yc'
_symmetry_space_group_name_H-M 'C 1 2/c 1'
_atom_sites_solution_hydrogens geom
_atom_sites_solution_primary direct
_atom_sites_solution_secondary difmap
_audit_creation_method SHELXL-97
_cell_angle_alpha 90.00
_cell_angle_beta 101.918(9)
_cell_angle_gamma 90.00
_cell_formula_units_Z 4
_cell_length_a 45.270(6)
_cell_length_b 7.9381(11)
_cell_length_c 13.9642(19)
_cell_measurement_reflns_used 1936
_cell_measurement_temperature 261(2)
_cell_measurement_theta_max 19.61
_cell_measurement_theta_min 2.61
_cell_volume 4910.0(12)
_computing_cell_refinement 'APEX2 (Bruker, 2005)'
_computing_data_collection 'APEX2 (Bruker, 2005)'
_computing_data_reduction 'APEX2 (Bruker, 2005)'
_computing_molecular_graphics 'SHELXTL ver. 5.1 (Sheldrick, 2008)'
_computing_publication_material 'SHELXTL ver. 5.1 (Sheldrick, 2008)'
_computing_structure_refinement 'SHELXTL ver. 5.1 (Sheldrick, 2008)'
_computing_structure_solution 'SHELXTL ver. 5.1 (Sheldrick, 2008)'
_diffrn_ambient_temperature 261(2)
_diffrn_measured_fraction_theta_full 0.996
_diffrn_measured_fraction_theta_max 0.996
_diffrn_measurement_device_type 'Bruker APEX-II CCD'
_diffrn_measurement_method '\f and \w scans'
_diffrn_radiation_monochromator graphite
_diffrn_radiation_source 'fine-focus sealed tube'
_diffrn_radiation_type MoK\a
_diffrn_radiation_wavelength 0.71073
_diffrn_reflns_av_R_equivalents 0.1678
_diffrn_reflns_av_sigmaI/netI 0.1513
_diffrn_reflns_limit_h_max 51
_diffrn_reflns_limit_h_min -55
_diffrn_reflns_limit_k_max 9
_diffrn_reflns_limit_k_min -9
_diffrn_reflns_limit_l_max 17
_diffrn_reflns_limit_l_min -12
_diffrn_reflns_number 18371
_diffrn_reflns_theta_full 26.00
_diffrn_reflns_theta_max 26.00
_diffrn_reflns_theta_min 1.84
_diffrn_standards_number 0
_exptl_absorpt_coefficient_mu 0.724
_exptl_absorpt_correction_T_max 0.4024
_exptl_absorpt_correction_T_min 0.1799
_exptl_absorpt_correction_type multi-scan
_exptl_absorpt_process_details 'SADABS (Sheldrick, 1998)'
_exptl_crystal_colour brown
_exptl_crystal_density_diffrn 1.348
_exptl_crystal_density_method 'not measured'
_exptl_crystal_description plate
_exptl_crystal_F_000 2092
_exptl_crystal_size_max 0.28
_exptl_crystal_size_mid 0.06
_exptl_crystal_size_min 0.01
_refine_diff_density_max 0.435
_refine_diff_density_min -0.448
_refine_diff_density_rms 0.083
_refine_ls_extinction_method none
_refine_ls_goodness_of_fit_ref 0.838
_refine_ls_hydrogen_treatment constr
_refine_ls_matrix_type full
_refine_ls_number_parameters 268
_refine_ls_number_reflns 4804
_refine_ls_number_restraints 0
_refine_ls_restrained_S_all 0.838
_refine_ls_R_factor_all 0.1323
_refine_ls_R_factor_gt 0.0565
_refine_ls_shift/su_max 0.000
_refine_ls_shift/su_mean 0.000
_refine_ls_structure_factor_coef Fsqd
_refine_ls_weighting_details 'calc w=1/[\s^2^(Fo^2^)+(0.0050P)^2^+0.0000P] where P=(Fo^2^+2Fc^2^)/3'
_refine_ls_weighting_scheme calc
_refine_ls_wR_factor_gt 0.0821
_refine_ls_wR_factor_ref 0.1005
_reflns_number_gt 2067
_reflns_number_total 4804
_reflns_threshold_expression I>2\s(I)
_cod_data_source_file ic5b00546_si_002.cif
_cod_data_source_block al17b_261
_cod_depositor_comments
;
The following automatic conversions were performed:

'_symmetry_cell_setting' value 'Monoclinic' changed to 'monoclinic'
according to
/usr/data/users/saulius/crontab/automatic-downloads/current/ACS/lib/dictionaries/cif_core.dic
dictionary named 'cif_core.dic' version 2.4.2 from 2011-04-26.

Automatic conversion script
Id: cif_fix_values 3271 2015-04-21 07:52:19Z andrius 
;
_cod_original_sg_symbol_H-M 'C 2/c'
_cod_database_code 4343551

loop_
_symmetry_equiv_pos_as_xyz
'x, y, z'
'-x, y, -z+1/2'
'x+1/2, y+1/2, z'
'-x+1/2, y+1/2, -z+1/2'
'-x, -y, -z'
'x, -y, z-1/2'
'-x+1/2, -y+1/2, -z'
'x+1/2, -y+1/2, z-1/2'

loop_
_atom_site_label
_atom_site_type_symbol
_atom_site_fract_x
_atom_site_fract_y
_atom_site_fract_z
_atom_site_U_iso_or_equiv
_atom_site_adp_type
_atom_site_occupancy
_atom_site_symmetry_multiplicity
_atom_site_calc_flag
_atom_site_refinement_flags
Co1 Co 0.0000 0.48579(10) 0.2500 0.0483(2) Uani 1 2 d S
Cl1 Cl 0.03676(2) 1.01066(12) 0.25932(8) 0.0594(3) Uani 1 1 d .
Cl2 Cl 0.02651(2) 0.22873(14) -0.00247(7) 0.0589(3) Uani 1 1 d .
Cl3 Cl -0.04698(2) 0.24063(15) -0.02705(7) 0.0600(3) Uani 1 1 d .
B1 B 0.06977(10) 0.4868(6) 0.2699(3) 0.0363(11) Uani 1 1 d .
O1 O 0.05830(5) 0.6675(3) 0.26274(16) 0.0405(7) Uani 1 1 d .
O2 O 0.05443(5) 0.3914(3) 0.17876(17) 0.0431(7) Uani 1 1 d .
O3 O -0.06200(5) 0.4046(3) 0.14178(16) 0.0449(7) Uani 1 1 d .
N1 N 0.02807(7) 0.6822(4) 0.2553(2) 0.0364(8) Uani 1 1 d .
N2 N 0.02388(7) 0.3894(4) 0.1600(2) 0.0391(8) Uani 1 1 d .
N3 N -0.03223(7) 0.3952(4) 0.1427(2) 0.0386(8) Uani 1 1 d .
C1 C 0.01619(7) 0.8308(5) 0.2528(2) 0.0363(9) Uani 1 1 d .
C2 C 0.00944(9) 0.3206(4) 0.0809(2) 0.0374(10) Uani 1 1 d .
C3 C -0.02305(8) 0.3236(5) 0.0713(3) 0.0364(9) Uani 1 1 d .
C4 C 0.10467(7) 0.4843(5) 0.2757(2) 0.0482(11) Uani 1 1 d .
H4A H 0.1143 0.5554 0.3298 0.058 Uiso 1 1 calc R
H4B H 0.1119 0.3704 0.2903 0.058 Uiso 1 1 calc R
C5 C 0.11451(8) 0.5430(5) 0.1837(3) 0.0499(11) Uani 1 1 d .
H5A H 0.1102 0.6624 0.1754 0.060 Uiso 1 1 calc R
H5B H 0.1023 0.4852 0.1281 0.060 Uiso 1 1 calc R
C6 C 0.14742(8) 0.5148(5) 0.1821(3) 0.0527(11) Uani 1 1 d .
H6A H 0.1596 0.5850 0.2319 0.063 Uiso 1 1 calc R
H6B H 0.1525 0.3982 0.1989 0.063 Uiso 1 1 calc R
C7 C 0.15542(8) 0.5536(6) 0.0838(3) 0.0604(12) Uani 1 1 d .
H7A H 0.1512 0.6716 0.0688 0.072 Uiso 1 1 calc R
H7B H 0.1423 0.4879 0.0338 0.072 Uiso 1 1 calc R
C8 C 0.18789(8) 0.5187(6) 0.0775(3) 0.0578(12) Uani 1 1 d .
H8A H 0.2010 0.5902 0.1243 0.069 Uiso 1 1 calc R
H8B H 0.1926 0.4027 0.0966 0.069 Uiso 1 1 calc R
C9 C 0.19503(8) 0.5467(6) -0.0215(3) 0.0599(12) Uani 1 1 d .
H9A H 0.1903 0.6627 -0.0405 0.072 Uiso 1 1 calc R
H9B H 0.1818 0.4755 -0.0683 0.072 Uiso 1 1 calc R
C10 C 0.22700(8) 0.5125(5) -0.0296(3) 0.0612(13) Uani 1 1 d .
H10A H 0.2402 0.5839 0.0170 0.073 Uiso 1 1 calc R
H10B H 0.2318 0.3966 -0.0105 0.073 Uiso 1 1 calc R
C11 C 0.23418(9) 0.5399(6) -0.1287(3) 0.0630(12) Uani 1 1 d .
H11A H 0.2291 0.6552 -0.1484 0.076 Uiso 1 1 calc R
H11B H 0.2213 0.4669 -0.1751 0.076 Uiso 1 1 calc R
C12 C 0.26641(9) 0.5087(5) -0.1362(3) 0.0623(12) Uani 1 1 d .
H12A H 0.2793 0.5810 -0.0894 0.075 Uiso 1 1 calc R
H12B H 0.2715 0.3931 -0.1172 0.075 Uiso 1 1 calc R
C13 C 0.27360(9) 0.5380(6) -0.2355(3) 0.0596(12) Uani 1 1 d .
H13A H 0.2679 0.6525 -0.2554 0.072 Uiso 1 1 calc R
H13B H 0.2611 0.4631 -0.2818 0.072 Uiso 1 1 calc R
C14 C 0.30566(9) 0.5127(6) -0.2429(3) 0.0666(14) Uani 1 1 d .
H14A H 0.3182 0.5869 -0.1962 0.080 Uiso 1 1 calc R
H14B H 0.3113 0.3979 -0.2235 0.080 Uiso 1 1 calc R
C15 C 0.31286(9) 0.5431(6) -0.3413(3) 0.0668(13) Uani 1 1 d .
H15A H 0.3069 0.6573 -0.3611 0.080 Uiso 1 1 calc R
H15B H 0.3006 0.4677 -0.3878 0.080 Uiso 1 1 calc R
C16 C 0.34548(9) 0.5200(6) -0.3490(3) 0.0688(14) Uani 1 1 d .
H16A H 0.3579 0.5940 -0.3018 0.083 Uiso 1 1 calc R
H16B H 0.3514 0.4051 -0.3306 0.083 Uiso 1 1 calc R
C17 C 0.35228(9) 0.5542(6) -0.4476(3) 0.0689(14) Uani 1 1 d .
H17A H 0.3455 0.6675 -0.4668 0.083 Uiso 1 1 calc R
H17B H 0.3403 0.4775 -0.4941 0.083 Uiso 1 1 calc R
C18 C 0.38463(10) 0.5385(6) -0.4569(3) 0.0843(16) Uani 1 1 d .
H18A H 0.3966 0.6183 -0.4126 0.101 Uiso 1 1 calc R
H18B H 0.3917 0.4264 -0.4362 0.101 Uiso 1 1 calc R
C19 C 0.38989(10) 0.5685(7) -0.5580(3) 0.0964(18) Uani 1 1 d .
H19A H 0.4111 0.5592 -0.5574 0.145 Uiso 1 1 calc R
H19B H 0.3830 0.6793 -0.5793 0.145 Uiso 1 1 calc R
H19C H 0.3790 0.4863 -0.6019 0.145 Uiso 1 1 calc R

loop_
_atom_site_aniso_label
_atom_site_aniso_U_11
_atom_site_aniso_U_22
_atom_site_aniso_U_33
_atom_site_aniso_U_23
_atom_site_aniso_U_13
_atom_site_aniso_U_12
Co1 0.0445(5) 0.0522(6) 0.0479(5) 0.000 0.0090(4) 0.000
Cl1 0.0643(7) 0.0347(6) 0.0769(8) -0.0020(6) 0.0090(6) -0.0085(6)
Cl2 0.0698(7) 0.0691(8) 0.0396(6) -0.0122(6) 0.0153(5) 0.0098(7)
Cl3 0.0622(7) 0.0727(9) 0.0402(6) -0.0181(6) -0.0006(5) -0.0044(6)
B1 0.048(3) 0.031(3) 0.028(3) -0.002(2) 0.004(2) -0.003(2)
O1 0.0379(16) 0.0396(17) 0.0425(16) 0.0004(13) 0.0049(13) 0.0008(13)
O2 0.0427(16) 0.0453(18) 0.0414(16) -0.0102(13) 0.0088(13) -0.0017(14)
O3 0.0397(16) 0.055(2) 0.0388(16) -0.0094(13) 0.0061(13) -0.0040(14)
N1 0.046(2) 0.0272(19) 0.0359(19) 0.0012(15) 0.0076(16) 0.0006(16)
N2 0.043(2) 0.038(2) 0.035(2) -0.0006(16) 0.0054(16) 0.0042(17)
N3 0.042(2) 0.039(2) 0.0338(19) -0.0024(16) 0.0057(16) 0.0017(17)
C1 0.048(2) 0.031(2) 0.028(2) -0.0004(18) 0.002(2) -0.0043(18)
C2 0.058(3) 0.027(2) 0.025(2) 0.0008(18) 0.004(2) 0.007(2)
C3 0.049(3) 0.030(2) 0.030(2) 0.0029(18) 0.0064(19) -0.0013(19)
C4 0.046(2) 0.059(3) 0.040(2) 0.001(2) 0.010(2) 0.003(2)
C5 0.047(3) 0.055(3) 0.050(3) -0.001(2) 0.017(2) 0.002(2)
C6 0.047(3) 0.062(3) 0.049(3) -0.003(2) 0.010(2) -0.001(2)
C7 0.057(3) 0.069(3) 0.059(3) -0.002(2) 0.020(2) -0.002(2)
C8 0.047(3) 0.074(3) 0.052(3) -0.003(2) 0.012(2) -0.003(2)
C9 0.059(3) 0.072(3) 0.052(3) -0.001(2) 0.018(2) 0.002(3)
C10 0.053(3) 0.078(4) 0.054(3) -0.004(3) 0.015(2) -0.001(3)
C11 0.063(3) 0.081(4) 0.049(3) -0.002(2) 0.022(2) 0.001(3)
C12 0.060(3) 0.076(4) 0.052(3) -0.005(3) 0.015(2) -0.001(3)
C13 0.058(3) 0.069(3) 0.054(3) -0.003(2) 0.017(2) 0.002(2)
C14 0.060(3) 0.083(4) 0.060(3) -0.008(3) 0.020(2) -0.005(3)
C15 0.059(3) 0.085(4) 0.062(3) -0.002(3) 0.025(3) 0.000(3)
C16 0.063(3) 0.089(4) 0.058(3) -0.008(3) 0.019(2) -0.001(3)
C17 0.061(3) 0.081(4) 0.068(3) 0.002(3) 0.022(3) 0.006(3)
C18 0.069(3) 0.107(5) 0.079(4) -0.003(3) 0.020(3) 0.005(3)
C19 0.074(3) 0.112(5) 0.114(5) 0.013(4) 0.046(3) 0.006(3)

loop_
_atom_type_symbol
_atom_type_description
_atom_type_scat_dispersion_real
_atom_type_scat_dispersion_imag
_atom_type_scat_source
C C 0.0033 0.0016 'International Tables Vol C Tables 4.2.6.8 and 6.1.1.4'
H H 0.0000 0.0000 'International Tables Vol C Tables 4.2.6.8 and 6.1.1.4'
B B 0.0013 0.0007 'International Tables Vol C Tables 4.2.6.8 and 6.1.1.4'
N N 0.0061 0.0033 'International Tables Vol C Tables 4.2.6.8 and 6.1.1.4'
O O 0.0106 0.0060 'International Tables Vol C Tables 4.2.6.8 and 6.1.1.4'
Cl Cl 0.1484 0.1585 'International Tables Vol C Tables 4.2.6.8 and 6.1.1.4'
Co Co 0.3494 0.9721 'International Tables Vol C Tables 4.2.6.8 and 6.1.1.4'

loop_
_geom_angle_atom_site_label_1
_geom_angle_atom_site_label_2
_geom_angle_atom_site_label_3
_geom_angle
_geom_angle_site_symmetry_1
_geom_angle_site_symmetry_3
N2 Co1 N2 134.35(18) 2 .
N2 Co1 N3 85.79(12) 2 .
N2 Co1 N3 78.12(12) . .
N2 Co1 N3 78.12(12) 2 2
N2 Co1 N3 85.79(12) . 2
N3 Co1 N3 137.79(17) . 2
N2 Co1 N1 84.17(12) 2 2
N2 Co1 N1 134.86(12) . 2
N3 Co1 N1 83.87(12) . 2
N3 Co1 N1 131.86(12) 2 2
N2 Co1 N1 134.86(12) 2 .
N2 Co1 N1 84.17(12) . .
N3 Co1 N1 131.86(12) . .
N3 Co1 N1 83.87(12) 2 .
N1 Co1 N1 77.77(18) 2 .
O3 B1 O2 109.1(3) 2 .
O3 B1 O1 109.2(3) 2 .
O2 B1 O1 108.9(3) . .
O3 B1 C4 111.0(3) 2 .
O2 B1 C4 108.6(3) . .
O1 B1 C4 110.0(3) . .
N1 O1 B1 114.3(3) . .
N2 O2 B1 116.1(3) . .
N3 O3 B1 114.9(3) . 2
C1 N1 O1 119.2(3) . .
C1 N1 Co1 116.9(3) . .
O1 N1 Co1 123.9(2) . .
C2 N2 O2 119.3(3) . .
C2 N2 Co1 117.7(3) . .
O2 N2 Co1 123.0(2) . .
C3 N3 O3 119.9(3) . .
C3 N3 Co1 115.9(3) . .
O3 N3 Co1 124.2(2) . .
N1 C1 C1 114.3(2) . 2
N1 C1 Cl1 123.0(3) . .
C1 C1 Cl1 122.67(13) 2 .
N2 C2 C3 113.6(3) . .
N2 C2 Cl2 123.5(3) . .
C3 C2 Cl2 122.9(3) . .
N3 C3 C2 114.7(3) . .
N3 C3 Cl3 122.9(3) . .
C2 C3 Cl3 122.4(3) . .
C5 C4 B1 115.0(3) . .
C5 C4 H4A 108.5 . .
B1 C4 H4A 108.5 . .
C5 C4 H4B 108.5 . .
B1 C4 H4B 108.5 . .
H4A C4 H4B 107.5 . .
C4 C5 C6 115.5(3) . .
C4 C5 H5A 108.4 . .
C6 C5 H5A 108.4 . .
C4 C5 H5B 108.4 . .
C6 C5 H5B 108.4 . .
H5A C5 H5B 107.5 . .
C7 C6 C5 113.7(3) . .
C7 C6 H6A 108.8 . .
C5 C6 H6A 108.8 . .
C7 C6 H6B 108.8 . .
C5 C6 H6B 108.8 . .
H6A C6 H6B 107.7 . .
C6 C7 C8 115.4(3) . .
C6 C7 H7A 108.4 . .
C8 C7 H7A 108.4 . .
C6 C7 H7B 108.4 . .
C8 C7 H7B 108.4 . .
H7A C7 H7B 107.5 . .
C9 C8 C7 115.0(3) . .
C9 C8 H8A 108.5 . .
C7 C8 H8A 108.5 . .
C9 C8 H8B 108.5 . .
C7 C8 H8B 108.5 . .
H8A C8 H8B 107.5 . .
C8 C9 C10 115.9(3) . .
C8 C9 H9A 108.3 . .
C10 C9 H9A 108.3 . .
C8 C9 H9B 108.3 . .
C10 C9 H9B 108.3 . .
H9A C9 H9B 107.4 . .
C11 C10 C9 116.0(3) . .
C11 C10 H10A 108.3 . .
C9 C10 H10A 108.3 . .
C11 C10 H10B 108.3 . .
C9 C10 H10B 108.3 . .
H10A C10 H10B 107.4 . .
C10 C11 C12 116.0(3) . .
C10 C11 H11A 108.3 . .
C12 C11 H11A 108.3 . .
C10 C11 H11B 108.3 . .
C12 C11 H11B 108.3 . .
H11A C11 H11B 107.4 . .
C13 C12 C11 115.8(3) . .
C13 C12 H12A 108.3 . .
C11 C12 H12A 108.3 . .
C13 C12 H12B 108.3 . .
C11 C12 H12B 108.3 . .
H12A C12 H12B 107.4 . .
C12 C13 C14 116.3(3) . .
C12 C13 H13A 108.2 . .
C14 C13 H13A 108.2 . .
C12 C13 H13B 108.2 . .
C14 C13 H13B 108.2 . .
H13A C13 H13B 107.4 . .
C15 C14 C13 116.3(3) . .
C15 C14 H14A 108.2 . .
C13 C14 H14A 108.2 . .
C15 C14 H14B 108.2 . .
C13 C14 H14B 108.2 . .
H14A C14 H14B 107.4 . .
C14 C15 C16 116.5(3) . .
C14 C15 H15A 108.2 . .
C16 C15 H15A 108.2 . .
C14 C15 H15B 108.2 . .
C16 C15 H15B 108.2 . .
H15A C15 H15B 107.3 . .
C17 C16 C15 115.6(3) . .
C17 C16 H16A 108.4 . .
C15 C16 H16A 108.4 . .
C17 C16 H16B 108.4 . .
C15 C16 H16B 108.4 . .
H16A C16 H16B 107.4 . .
C16 C17 C18 117.0(4) . .
C16 C17 H17A 108.0 . .
C18 C17 H17A 108.0 . .
C16 C17 H17B 108.0 . .
C18 C17 H17B 108.0 . .
H17A C17 H17B 107.3 . .
C19 C18 C17 114.6(4) . .
C19 C18 H18A 108.6 . .
C17 C18 H18A 108.6 . .
C19 C18 H18B 108.6 . .
C17 C18 H18B 108.6 . .
H18A C18 H18B 107.6 . .
C18 C19 H19A 109.5 . .
C18 C19 H19B 109.5 . .
H19A C19 H19B 109.5 . .
C18 C19 H19C 109.5 . .
H19A C19 H19C 109.5 . .
H19B C19 H19C 109.5 . .

loop_
_geom_bond_atom_site_label_1
_geom_bond_atom_site_label_2
_geom_bond_distance
_geom_bond_site_symmetry_2
Co1 N2 1.973(3) 2
Co1 N2 1.973(3) .
Co1 N3 1.997(3) .
Co1 N3 1.997(3) 2
Co1 N1 2.003(3) 2
Co1 N1 2.003(3) .
Cl1 C1 1.697(4) .
Cl2 C2 1.691(4) .
Cl3 C3 1.696(4) .
B1 O3 1.500(4) 2
B1 O2 1.520(4) .
B1 O1 1.522(5) .
B1 C4 1.565(5) .
O1 N1 1.356(3) .
O2 N2 1.354(3) .
O3 N3 1.347(3) .
O3 B1 1.500(4) 2
N1 C1 1.294(4) .
N2 C2 1.284(4) .
N3 C3 1.289(4) .
C1 C1 1.452(6) 2
C2 C3 1.449(5) .
C4 C5 1.517(4) .
C4 H4A 0.9700 .
C4 H4B 0.9700 .
C5 C6 1.511(5) .
C5 H5A 0.9700 .
C5 H5B 0.9700 .
C6 C7 1.523(5) .
C6 H6A 0.9700 .
C6 H6B 0.9700 .
C7 C8 1.516(5) .
C7 H7A 0.9700 .
C7 H7B 0.9700 .
C8 C9 1.500(5) .
C8 H8A 0.9700 .
C8 H8B 0.9700 .
C9 C10 1.500(5) .
C9 H9A 0.9700 .
C9 H9B 0.9700 .
C10 C11 1.501(5) .
C10 H10A 0.9700 .
C10 H10B 0.9700 .
C11 C12 1.505(5) .
C11 H11A 0.9700 .
C11 H11B 0.9700 .
C12 C13 1.505(5) .
C12 H12A 0.9700 .
C12 H12B 0.9700 .
C13 C14 1.490(5) .
C13 H13A 0.9700 .
C13 H13B 0.9700 .
C14 C15 1.496(5) .
C14 H14A 0.9700 .
C14 H14B 0.9700 .
C15 C16 1.514(5) .
C15 H15A 0.9700 .
C15 H15B 0.9700 .
C16 C17 1.497(5) .
C16 H16A 0.9700 .
C16 H16B 0.9700 .
C17 C18 1.502(5) .
C17 H17A 0.9700 .
C17 H17B 0.9700 .
C18 C19 1.498(5) .
C18 H18A 0.9700 .
C18 H18B 0.9700 .
C19 H19A 0.9600 .
C19 H19B 0.9600 .
C19 H19C 0.9600 .

loop_
_geom_torsion_atom_site_label_1
_geom_torsion_atom_site_label_2
_geom_torsion_atom_site_label_3
_geom_torsion_atom_site_label_4
_geom_torsion
_geom_torsion_site_symmetry_1
_geom_torsion_site_symmetry_4
O3 B1 O1 N1 -59.3(4) 2 .
O2 B1 O1 N1 59.8(4) . .
C4 B1 O1 N1 178.7(3) . .
O3 B1 O2 N2 62.3(4) 2 .
O1 B1 O2 N2 -56.8(4) . .
C4 B1 O2 N2 -176.6(3) . .
B1 O1 N1 C1 177.2(3) . .
B1 O1 N1 Co1 -1.7(4) . .
N2 Co1 N1 C1 -68.9(3) 2 .
N2 Co1 N1 C1 138.2(3) . .
N3 Co1 N1 C1 69.9(3) . .
N3 Co1 N1 C1 -135.4(3) 2 .
N1 Co1 N1 C1 -0.15(19) 2 .
N2 Co1 N1 O1 109.9(3) 2 .
N2 Co1 N1 O1 -42.9(2) . .
N3 Co1 N1 O1 -111.2(3) . .
N3 Co1 N1 O1 43.5(2) 2 .
N1 Co1 N1 O1 178.7(3) 2 .
B1 O2 N2 C2 175.5(3) . .
B1 O2 N2 Co1 -5.2(4) . .
N2 Co1 N2 C2 72.5(3) 2 .
N3 Co1 N2 C2 0.6(3) . .
N3 Co1 N2 C2 141.4(3) 2 .
N1 Co1 N2 C2 -68.1(3) 2 .
N1 Co1 N2 C2 -134.4(3) . .
N2 Co1 N2 O2 -106.8(3) 2 .
N3 Co1 N2 O2 -178.7(3) . .
N3 Co1 N2 O2 -37.9(3) 2 .
N1 Co1 N2 O2 112.6(3) 2 .
N1 Co1 N2 O2 46.3(2) . .
B1 O3 N3 C3 178.5(3) 2 .
B1 O3 N3 Co1 -1.3(4) 2 .
N2 Co1 N3 C3 -137.4(3) 2 .
N2 Co1 N3 C3 -0.3(3) . .
N3 Co1 N3 C3 -70.2(3) 2 .
N1 Co1 N3 C3 138.0(3) 2 .
N1 Co1 N3 C3 70.5(3) . .
N2 Co1 N3 O3 42.4(3) 2 .
N2 Co1 N3 O3 179.4(3) . .
N3 Co1 N3 O3 109.5(3) 2 .
N1 Co1 N3 O3 -42.2(3) 2 .
N1 Co1 N3 O3 -109.7(3) . .
O1 N1 C1 C1 -178.5(3) . 2
Co1 N1 C1 C1 0.4(5) . 2
O1 N1 C1 Cl1 -0.4(5) . .
Co1 N1 C1 Cl1 178.50(17) . .
O2 N2 C2 C3 178.6(3) . .
Co1 N2 C2 C3 -0.7(4) . .
O2 N2 C2 Cl2 0.6(5) . .
Co1 N2 C2 Cl2 -178.66(18) . .
O3 N3 C3 C2 -179.7(3) . .
Co1 N3 C3 C2 0.1(4) . .
O3 N3 C3 Cl3 0.9(5) . .
Co1 N3 C3 Cl3 -179.40(18) . .
N2 C2 C3 N3 0.4(5) . .
Cl2 C2 C3 N3 178.4(3) . .
N2 C2 C3 Cl3 179.9(3) . .
Cl2 C2 C3 Cl3 -2.2(4) . .
O3 B1 C4 C5 172.1(3) 2 .
O2 B1 C4 C5 52.1(4) . .
O1 B1 C4 C5 -66.9(4) . .
B1 C4 C5 C6 -170.4(3) . .
C4 C5 C6 C7 172.3(3) . .
C5 C6 C7 C8 -177.1(4) . .
C6 C7 C8 C9 176.2(4) . .
C7 C8 C9 C10 -179.9(4) . .
C8 C9 C10 C11 179.8(4) . .
C9 C10 C11 C12 178.9(4) . .
C10 C11 C12 C13 -179.4(4) . .
C11 C12 C13 C14 178.1(4) . .
C12 C13 C14 C15 -179.5(4) . .
C13 C14 C15 C16 179.1(4) . .
C14 C15 C16 C17 -178.9(4) . .
C15 C16 C17 C18 177.9(4) . .
C16 C17 C18 C19 178.1(4) . .
